data_7154473
loop_
_publ_author_name
'Shibuya, M.'
'Sudoh, T.'
'Kawamura, T.'
'Yamamoto, Y.'

_publ_section_title
;
 A lactone-fused cyclohexadiene as a versatile platform for diversified
 synthesis of 5,6,5-tricyclic scaffolds.
;
_journal_issue 21
_journal_name_full 'Organic &amp; biomolecular chemistry'
_journal_page_first 5862
_journal_page_last 5866
_journal_paper_doi 10.1039/c5ob00729a
_journal_volume 13
_journal_year 2015
_chemical_formula_sum 'C11 H12 O5'
_chemical_formula_weight 224.21
_chemical_name_systematic
; 
 ? 
;
_space_group_IT_number 14
_symmetry_cell_setting monoclinic
_symmetry_space_group_name_Hall '-P 2ybc'
_symmetry_space_group_name_H-M 'P 1 21/c 1'
_atom_sites_solution_hydrogens geom
_atom_sites_solution_primary direct
_atom_sites_solution_secondary difmap
_audit_creation_method SHELXL-97
_audit_update_record
;
2015-01-15 deposited with the CCDC.
2015-04-28 downloaded from the CCDC.
;
_cell_angle_alpha 90.00
_cell_angle_beta 94.899(5)
_cell_angle_gamma 90.00
_cell_formula_units_Z 4
_cell_length_a 12.939(3)
_cell_length_b 6.3984(13)
_cell_length_c 11.757(3)
_cell_measurement_reflns_used 1797
_cell_measurement_temperature 103(2)
_cell_measurement_theta_max 28.24
_cell_measurement_theta_min 3.16
_cell_volume 969.8(4)
_computing_cell_refinement 'Bruker SMART'
_computing_data_collection 'Bruker SMART'
_computing_data_reduction 'Bruker SAINT'
_computing_molecular_graphics 'Bruker SHELXTL'
_computing_publication_material 'Bruker SHELXTL'
_computing_structure_refinement 'SHELXL-97 (Sheldrick, 1997)'
_computing_structure_solution 'SHELXS-97 (Sheldrick, 1990)'
_diffrn_ambient_temperature 103(2)
_diffrn_measured_fraction_theta_full 0.996
_diffrn_measured_fraction_theta_max 0.996
_diffrn_measurement_device_type 'CCD area detector'
_diffrn_measurement_method 'phi and omega scans'
_diffrn_radiation_monochromator graphite
_diffrn_radiation_source 'fine-focus sealed tube'
_diffrn_radiation_type MoK\a
_diffrn_radiation_wavelength 0.71073
_diffrn_reflns_av_R_equivalents 0.0314
_diffrn_reflns_av_sigmaI/netI 0.0360
_diffrn_reflns_limit_h_max 14
_diffrn_reflns_limit_h_min -17
_diffrn_reflns_limit_k_max 6
_diffrn_reflns_limit_k_min -8
_diffrn_reflns_limit_l_max 15
_diffrn_reflns_limit_l_min -15
_diffrn_reflns_number 6980
_diffrn_reflns_theta_full 28.30
_diffrn_reflns_theta_max 28.30
_diffrn_reflns_theta_min 1.58
_exptl_absorpt_coefficient_mu 0.092
_exptl_absorpt_correction_T_max 1.000000
_exptl_absorpt_correction_T_min 0.707908
_exptl_absorpt_correction_type 'empirical (SADABS)'
_exptl_crystal_colour colorless
_exptl_crystal_density_diffrn 1.152
_exptl_crystal_density_meas 0
_exptl_crystal_density_method 'not measured'
_exptl_crystal_description plate
_exptl_crystal_F_000 354
_exptl_crystal_size_max 0.60
_exptl_crystal_size_mid 0.40
_exptl_crystal_size_min 0.05
_refine_diff_density_max 0.423
_refine_diff_density_min -0.218
_refine_diff_density_rms 0.063
_refine_ls_extinction_method none
_refine_ls_goodness_of_fit_ref 1.022
_refine_ls_hydrogen_treatment mixed
_refine_ls_matrix_type full
_refine_ls_number_parameters 146
_refine_ls_number_reflns 2402
_refine_ls_number_restraints 0
_refine_ls_restrained_S_all 1.022
_refine_ls_R_factor_all 0.0594
_refine_ls_R_factor_gt 0.0476
_refine_ls_shift/su_max 0.000
_refine_ls_shift/su_mean 0.000
_refine_ls_structure_factor_coef Fsqd
_refine_ls_weighting_details 'calc w=1/[\s^2^(Fo^2^)+(0.0780P)^2^+0.1882P] where P=(Fo^2^+2Fc^2^)/3'
_refine_ls_weighting_scheme calc
_refine_ls_wR_factor_gt 0.1205
_refine_ls_wR_factor_ref 0.1278
_reflns_number_gt 1969
_reflns_number_total 2402
_reflns_threshold_expression >2sigma(I)
_cod_data_source_file c5ob00729a2.cif
_cod_data_source_block su61
_cod_depositor_comments
;
The following automatic conversions were performed:

'_symmetry_cell_setting' value 'Monoclinic' changed to 'monoclinic'
according to
/usr/data/users/saulius/crontab/automatic-downloads/rss-feeds/RSC/lib/dictionaries/cif_core.dic
dictionary named 'cif_core.dic' version 2.4.2 from 2011-04-26.

Automatic conversion script
Id: cif_fix_values 3271 2015-04-21 07:52:19Z andrius 

 Adding full bibliography for 7154473--7154475.cif.
;
_cod_original_cell_volume 969.8(3)
_cod_original_sg_symbol_H-M P2(1)/c
_cod_database_code 7154473

loop_
_symmetry_equiv_pos_as_xyz
'x, y, z'
'-x, y+1/2, -z+1/2'
'-x, -y, -z'
'x, -y-1/2, z-1/2'

loop_
_atom_site_label
_atom_site_type_symbol
_atom_site_fract_x
_atom_site_fract_y
_atom_site_fract_z
_atom_site_U_iso_or_equiv
_atom_site_adp_type
_atom_site_occupancy
_atom_site_symmetry_multiplicity
_atom_site_calc_flag
_atom_site_refinement_flags
C1 C 0.27536(12) -0.1896(2) 0.21152(13) 0.0170(3) Uani 1 1 d .
H1A H 0.2414 -0.3088 0.1696 0.020 Uiso 1 1 calc R
H1B H 0.3279 -0.2457 0.2698 0.020 Uiso 1 1 calc R
C2 C 0.32827(11) -0.0464(2) 0.12759(12) 0.0135(3) Uani 1 1 d .
C3 C 0.44487(11) -0.0147(3) 0.15053(13) 0.0176(3) Uani 1 1 d .
H3A H 0.4654 -0.0140 0.2336 0.021 Uiso 1 1 calc R
H3B H 0.4833 -0.1273 0.1146 0.021 Uiso 1 1 calc R
C4 C 0.37389(11) 0.3123(2) 0.09590(14) 0.0161(3) Uani 1 1 d .
H4A H 0.3505 0.3481 0.0159 0.019 Uiso 1 1 calc R
H4B H 0.3873 0.4434 0.1394 0.019 Uiso 1 1 calc R
C5 C 0.29299(11) 0.1818(2) 0.14879(12) 0.0133(3) Uani 1 1 d .
C6 C 0.17846(11) 0.1938(2) 0.12093(12) 0.0133(3) Uani 1 1 d .
C7 C 0.10316(11) 0.3134(2) 0.04300(14) 0.0163(3) Uani 1 1 d .
H7A H 0.1083 0.4652 0.0586 0.020 Uiso 1 1 calc R
H7B H 0.1149 0.2878 -0.0379 0.020 Uiso 1 1 calc R
C8 C 0.01622(11) 0.0851(2) 0.15525(13) 0.0170(3) Uani 1 1 d .
C9 C 0.12792(11) 0.0609(2) 0.18316(13) 0.0145(3) Uani 1 1 d .
C10 C 0.19465(11) -0.0621(2) 0.26924(13) 0.0160(3) Uani 1 1 d .
H10 H 0.1514 -0.1545 0.3148 0.019 Uiso 1 1 calc R
C11 C 0.29999(12) -0.1095(2) 0.00347(13) 0.0169(3) Uani 1 1 d .
H11A H 0.3285 -0.0072 -0.0474 0.025 Uiso 1 1 calc R
H11B H 0.2243 -0.1141 -0.0115 0.025 Uiso 1 1 calc R
H11C H 0.3289 -0.2479 -0.0103 0.025 Uiso 1 1 calc R
O1 O 0.46570(8) 0.18532(18) 0.10054(10) 0.0190(3) Uani 1 1 d .
O2 O 0.00327(7) 0.23157(18) 0.06961(9) 0.0169(3) Uani 1 1 d .
O3 O -0.05705(8) 0.00298(19) 0.19321(10) 0.0231(3) Uani 1 1 d .
O4 O 0.24995(8) 0.09115(19) 0.34167(9) 0.0192(3) Uani 1 1 d .
O5 O 0.31213(8) 0.22842(18) 0.27037(9) 0.0166(3) Uani 1 1 d .

loop_
_atom_site_aniso_label
_atom_site_aniso_U_11
_atom_site_aniso_U_22
_atom_site_aniso_U_33
_atom_site_aniso_U_23
_atom_site_aniso_U_13
_atom_site_aniso_U_12
C1 0.0170(7) 0.0154(7) 0.0187(8) 0.0038(6) 0.0019(6) 0.0036(6)
C2 0.0133(6) 0.0147(7) 0.0124(7) -0.0008(6) 0.0013(5) 0.0031(6)
C3 0.0133(7) 0.0206(8) 0.0187(7) 0.0003(6) 0.0011(5) 0.0026(6)
C4 0.0117(6) 0.0175(8) 0.0191(7) -0.0001(6) 0.0009(5) -0.0011(6)
C5 0.0130(6) 0.0162(7) 0.0107(7) -0.0005(5) 0.0006(5) 0.0015(5)
C6 0.0123(7) 0.0138(7) 0.0138(7) -0.0022(5) 0.0005(5) 0.0011(5)
C7 0.0103(6) 0.0179(8) 0.0206(8) 0.0042(6) 0.0002(5) 0.0002(6)
C8 0.0162(7) 0.0184(8) 0.0165(7) -0.0005(6) 0.0019(6) 0.0012(6)
C9 0.0132(7) 0.0165(7) 0.0141(7) -0.0015(6) 0.0023(5) 0.0011(6)
C10 0.0153(7) 0.0187(7) 0.0141(7) 0.0018(6) 0.0017(5) 0.0003(6)
C11 0.0190(7) 0.0178(7) 0.0139(7) -0.0045(6) 0.0016(5) 0.0016(6)
O1 0.0116(5) 0.0207(6) 0.0251(6) 0.0010(5) 0.0039(4) 0.0014(4)
O2 0.0097(5) 0.0204(6) 0.0204(6) 0.0036(4) 0.0002(4) 0.0008(4)
O3 0.0133(5) 0.0274(7) 0.0290(6) 0.0044(5) 0.0049(4) -0.0026(5)
O4 0.0194(5) 0.0274(6) 0.0110(5) -0.0008(4) 0.0034(4) -0.0021(5)
O5 0.0163(5) 0.0223(6) 0.0113(5) -0.0036(4) 0.0019(4) -0.0036(4)

loop_
_atom_type_symbol
_atom_type_description
_atom_type_scat_dispersion_real
_atom_type_scat_dispersion_imag
_atom_type_scat_source
C C 0.0033 0.0016 'International Tables Vol C Tables 4.2.6.8 and 6.1.1.4'
H H 0.0000 0.0000 'International Tables Vol C Tables 4.2.6.8 and 6.1.1.4'
O O 0.0106 0.0060 'International Tables Vol C Tables 4.2.6.8 and 6.1.1.4'

loop_
_geom_angle_atom_site_label_1
_geom_angle_atom_site_label_2
_geom_angle_atom_site_label_3
_geom_angle
C10 C1 C2 108.84(12)
C3 C2 C11 110.92(12)
C3 C2 C1 116.80(12)
C11 C2 C1 111.65(12)
C3 C2 C5 98.44(12)
C11 C2 C5 110.58(12)
C1 C2 C5 107.55(11)
O1 C3 C2 105.20(12)
O1 C4 C5 105.71(12)
O5 C5 C6 106.65(11)
O5 C5 C4 102.93(11)
C6 C5 C4 126.16(12)
O5 C5 C2 108.72(11)
C6 C5 C2 108.23(12)
C4 C5 C2 103.25(11)
C9 C6 C7 109.88(13)
C9 C6 C5 111.84(13)
C7 C6 C5 138.27(13)
O2 C7 C6 103.27(12)
O3 C8 O2 121.25(13)
O3 C8 C9 131.75(15)
O2 C8 C9 107.00(12)
C6 C9 C8 109.39(14)
C6 C9 C10 115.22(13)
C8 C9 C10 135.16(13)
O4 C10 C9 105.60(13)
O4 C10 C1 107.50(12)
C9 C10 C1 110.91(12)
C4 O1 C3 109.55(11)
C8 O2 C7 110.37(11)
C10 O4 O5 109.32(10)
C5 O5 O4 111.97(10)

loop_
_geom_bond_atom_site_label_1
_geom_bond_atom_site_label_2
_geom_bond_distance
C1 C10 1.529(2)
C1 C2 1.549(2)
C2 C3 1.523(2)
C2 C11 1.528(2)
C2 C5 1.556(2)
C3 O1 1.4435(19)
C4 O1 1.4364(18)
C4 C5 1.514(2)
C5 O5 1.4605(17)
C5 C6 1.492(2)
C6 C9 1.330(2)
C6 C7 1.490(2)
C7 O2 1.4531(17)
C8 O3 1.2025(18)
C8 O2 1.3754(19)
C8 C9 1.463(2)
C9 C10 1.497(2)
C10 O4 1.4473(19)
O4 O5 1.4955(15)
